data_7718603
loop_
_publ_author_name
'Sugamata, Koh'
'Furukawa, Riko'
'Amanokura, Natsuki'
'Minoura, Mao'

_publ_section_title
;
 Phenothiazine-dioxide-based Cu-MOFs: preserving porosity through the
 incorporation of substituents into organic linkers.
;
_journal_issue 22
_journal_name_full 'Dalton transactions (Cambridge, England : 2003)'
_journal_page_first 8813
_journal_page_last 8818
_journal_paper_doi 10.1039/d5dt00721f
_journal_volume 54
_journal_year 2025
_chemical_formula_moiety 'C42 H32 N2 O14 S2 Zn2, 5[C3H7NO]'
_chemical_formula_sum 'C57 H67 N7 O19 S2 Zn2'
_chemical_formula_weight 1349.03
_space_group_crystal_system trigonal
_space_group_IT_number 166
_space_group_name_Hall '-R 3 2"'
_space_group_name_H-M_alt 'R -3 m :H'
_atom_sites_solution_hydrogens geom
_atom_sites_solution_primary iterative
_audit_creation_date 2025-04-23
_audit_creation_method
;
Olex2 1.3
(compiled 2020.11.12 svn.r5f609507 for OlexSys, GUI svn.r6408)
;
_audit_update_record
;
2025-04-23 deposited with the CCDC.	2025-04-29 downloaded from the CCDC.
;
_cell_angle_alpha 90
_cell_angle_beta 90
_cell_angle_gamma 120
_cell_formula_units_Z 9
_cell_length_a 29.2864(12)
_cell_length_b 29.2864(12)
_cell_length_c 30.3936(16)
_cell_measurement_reflns_used 10906
_cell_measurement_temperature 233(2)
_cell_measurement_theta_max 21.6950
_cell_measurement_theta_min 2.0580
_cell_volume 22575.9(18)
_computing_data_collection 'CrysAlisPro 1.171.42.58a (Rigaku OD, 2022)'
_computing_data_reduction 'CrysAlisPro 1.171.42.58a (Rigaku OD, 2022)'
_computing_molecular_graphics 'Olex2 1.3 (Dolomanov et al., 2009)'
_computing_publication_material 'Olex2 1.3 (Dolomanov et al., 2009)'
_computing_structure_refinement 'SHELXL 2019/3 (Sheldrick, 2015)'
_computing_structure_solution 'olex2.solve 1.3 (Bourhis et al., 2015)'
_diffrn_ambient_temperature 233.15
_diffrn_measured_fraction_theta_full 0.997
_diffrn_measured_fraction_theta_max 0.997
_diffrn_measurement_device_type 'Bruker Photon II'
_diffrn_measurement_method '\w and \f scans'
_diffrn_radiation_type MoK\a
_diffrn_radiation_wavelength 0.71073
_diffrn_reflns_av_R_equivalents 0.1092
_diffrn_reflns_av_unetI/netI 0.0304
_diffrn_reflns_Laue_measured_fraction_full 0.997
_diffrn_reflns_Laue_measured_fraction_max 0.997
_diffrn_reflns_limit_h_max 29
_diffrn_reflns_limit_h_min -29
_diffrn_reflns_limit_k_max 29
_diffrn_reflns_limit_k_min -29
_diffrn_reflns_limit_l_max 30
_diffrn_reflns_limit_l_min -30
_diffrn_reflns_number 51455
_diffrn_reflns_point_group_measured_fraction_full 0.997
_diffrn_reflns_point_group_measured_fraction_max 0.997
_diffrn_reflns_theta_full 20.816
_diffrn_reflns_theta_max 20.816
_diffrn_reflns_theta_min 1.740
_exptl_absorpt_coefficient_mu 0.568
_exptl_absorpt_correction_T_max 1.00000
_exptl_absorpt_correction_T_min 0.58139
_exptl_absorpt_correction_type multi-scan
_exptl_absorpt_process_details
;
CrysAlisPro 1.171.42.49 (Rigaku Oxford Diffraction, 2022)
Empirical absorption correction using spherical harmonics,
implemented in SCALE3 ABSPACK scaling algorithm.
;
_exptl_crystal_colour colourless
_exptl_crystal_colour_primary colourless
_exptl_crystal_density_diffrn 0.893
_exptl_crystal_description block
_exptl_crystal_F_000 6318
_exptl_crystal_size_max 0.01
_exptl_crystal_size_mid 0.01
_exptl_crystal_size_min 0.01
_refine_diff_density_max 0.991
_refine_diff_density_min -0.382
_refine_diff_density_rms 0.068
_refine_ls_extinction_method none
_refine_ls_goodness_of_fit_ref 1.078
_refine_ls_hydrogen_treatment constr
_refine_ls_matrix_type full
_refine_ls_number_parameters 157
_refine_ls_number_reflns 2836
_refine_ls_number_restraints 147
_refine_ls_restrained_S_all 1.137
_refine_ls_R_factor_all 0.0665
_refine_ls_R_factor_gt 0.0643
_refine_ls_shift/su_max 0.001
_refine_ls_shift/su_mean 0.000
_refine_ls_structure_factor_coef Fsqd
_refine_ls_weighting_details 'w=1/[\s^2^(Fo^2^)+(0.1051P)^2^+114.3616P] where P=(Fo^2^+2Fc^2^)/3'
_refine_ls_weighting_scheme calc
_refine_ls_wR_factor_gt 0.1819
_refine_ls_wR_factor_ref 0.1855
_reflns_Friedel_coverage 0.000
_reflns_number_gt 2707
_reflns_number_total 2836
_reflns_threshold_expression 'I > 2\s(I)'
_cod_data_source_file d5dt00721f2.cif
_cod_data_source_block 230824_zntbuppto2_a
_cod_depositor_comments 'Adding full bibliography for 7718601--7718612.cif.'
_cod_original_cell_volume 22576(2)
_cod_original_sg_symbol_H-M 'R -3 m'
_cod_database_code 7718603
_shelx_shelxl_version_number 2019/3
_shelx_space_group_comment
;
The symmetry employed for this shelxl refinement is uniquely defined
by the following loop, which should always be used as a source of
symmetry information in preference to the above space-group names.
They are only intended as comments.
;
_shelx_estimated_absorpt_t_max 0.994
_shelx_estimated_absorpt_t_min 0.994
_olex2_refinement_description
;
1. Restrained distances
 C007-C00G
 1.4 with sigma of 0.01
 C00B_$1-C00G_$1
 1.4 with sigma of 0.01
 C007-C00B_$1
 1.4 with sigma of 0.01
2. Uiso/Uaniso restraints and constraints
All non-hydrogen atoms have similar U: within 1.7A with sigma of 0.01 and sigma
for terminal atoms of 0.01 within 1.7A
Uanis(O6) \\sim Ueq, Uanis(S1) \\sim Ueq, Uanis(O00A) \\sim Ueq: with sigma of
0.01 and sigma for terminal atoms of 0.01
Uanis(C10) \\sim Ueq, Uanis(C00I) \\sim Ueq, Uanis(C00J) \\sim Ueq: with sigma
of 0.01 and sigma for terminal atoms of 0.01
3. Others
 Fixed Sof: H10B(0.5) H10C(0.5)
4.a Me refined with riding coordinates:
 C00J(H00A,H00D,H00E), C10(H10A,H10B,H10C)
4.b Aromatic/amide H refined with riding coordinates:
 C00B(H00B), C00C(H00C), C00F(H00F), C00H(H00H)
;
_smtbx_masks_special_details
;
A solvent mask was calculated and 1715 electrons were 
found in a volume of 15568\%A^3^ in 1 void per unit cell. 
This is consistent with the presence of 
5[C3H7NO] per Formula Unit 
which account for 1800 electrons 
per unit cell.
;
_smtbx_masks_void_probe_radius 1.2
_smtbx_masks_void_truncation_radius 1.2
_platon_squeeze_special_details
;
A solvent mask was calculated and 1884 electrons were 
found in a volume of 15501\%A^3^ in 1 void per unit cell. 
This is consistent with the presence of 
5[C3H7NO] per Formula Unit 
which account for 1800 electrons 
per unit cell.
;
_platon_squeeze_void_probe_radius 1.20
_olex2_submission_special_instructions 'No special instructions were received'

loop_
_space_group_symop_operation_xyz
'x, y, z'
'-y, x-y, z'
'-x+y, -x, z'
'x-y, -y, -z'
'-x, -x+y, -z'
'y, x, -z'
'x+2/3, y+1/3, z+1/3'
'-y+2/3, x-y+1/3, z+1/3'
'-x+y+2/3, -x+1/3, z+1/3'
'x-y+2/3, -y+1/3, -z+1/3'
'-x+2/3, -x+y+1/3, -z+1/3'
'y+2/3, x+1/3, -z+1/3'
'x+1/3, y+2/3, z+2/3'
'-y+1/3, x-y+2/3, z+2/3'
'-x+y+1/3, -x+2/3, z+2/3'
'x-y+1/3, -y+2/3, -z+2/3'
'-x+1/3, -x+y+2/3, -z+2/3'
'y+1/3, x+2/3, -z+2/3'
'-x, -y, -z'
'y, -x+y, -z'
'x-y, x, -z'
'-x+y, y, z'
'x, x-y, z'
'-y, -x, z'
'-x+2/3, -y+1/3, -z+1/3'
'y+2/3, -x+y+1/3, -z+1/3'
'x-y+2/3, x+1/3, -z+1/3'
'-x+y+2/3, y+1/3, z+1/3'
'x+2/3, x-y+1/3, z+1/3'
'-y+2/3, -x+1/3, z+1/3'
'-x+1/3, -y+2/3, -z+2/3'
'y+1/3, -x+y+2/3, -z+2/3'
'x-y+1/3, x+2/3, -z+2/3'
'-x+y+1/3, y+2/3, z+2/3'
'x+1/3, x-y+2/3, z+2/3'
'-y+1/3, -x+2/3, z+2/3'

loop_
_atom_site_label
_atom_site_type_symbol
_atom_site_fract_x
_atom_site_fract_y
_atom_site_fract_z
_atom_site_U_iso_or_equiv
_atom_site_adp_type
_atom_site_occupancy
_atom_site_site_symmetry_order
_atom_site_calc_flag
_atom_site_refinement_flags_posn
_atom_site_refinement_flags_adp
_atom_site_refinement_flags_occupancy
_atom_site_disorder_assembly
_atom_site_disorder_group
Zn01 Zn 0.18070(2) 0.36139(3) 0.28998(2) 0.0340(4) Uani 1 2 d S T P . .
S1 S 0.45216(6) 0.54784(6) 0.32568(8) 0.0839(8) Uani 1 2 d S TU P . .
O003 O 0.22952(13) 0.36205(14) 0.38519(12) 0.0593(10) Uani 1 1 d . U . . .
O004 O 0.25072(13) 0.40552(13) 0.32095(13) 0.0626(10) Uani 1 1 d . U . . .
O005 O 0.19616(12) 0.3923(2) 0.22892(18) 0.0805(17) Uani 1 2 d S T P . .
N006 N 0.47402(16) 0.52598(16) 0.4184(2) 0.083(2) Uani 1 2 d S TU P . .
C007 C 0.48941(19) 0.51059(19) 0.4595(3) 0.070(2) Uani 1 2 d DS TU P . .
C008 C 0.2608(2) 0.3964(2) 0.3597(2) 0.0529(13) Uani 1 1 d . U . . .
C9 C 0.3165(2) 0.43108(19) 0.37552(18) 0.0584(14) Uani 1 1 d . U . . .
O00A O 0.47781(16) 0.52219(16) 0.3033(2) 0.106(2) Uani 1 2 d S TU P . .
C00B C 0.52611(18) 0.47389(18) 0.5028(3) 0.081(3) Uani 1 2 d S TU P . .
H00B H 0.544519 0.455481 0.506407 0.097 Uiso 1 2 calc R U P . .
C00C C 0.3335(2) 0.4215(2) 0.41445(18) 0.0650(15) Uani 1 1 d . U . . .
H00C H 0.309464 0.393077 0.431957 0.078 Uiso 1 1 calc R U . . .
C00D C 0.4222(2) 0.4942(2) 0.4035(2) 0.0714(16) Uani 1 1 d . U . . .
C00E C 0.4063(2) 0.5034(2) 0.36250(19) 0.0719(17) Uani 1 1 d . U . . .
C00F C 0.3528(2) 0.4726(2) 0.34943(19) 0.0701(16) Uani 1 1 d . U . . .
H00F H 0.341716 0.480183 0.322787 0.084 Uiso 1 1 calc R U . . .
C00G C 0.51610(19) 0.48390(19) 0.4597(3) 0.084(3) Uani 1 2 d DS TU P . .
C00H C 0.3847(2) 0.45207(19) 0.42884(19) 0.0708(17) Uani 1 1 d . U . . .
H00H H 0.394620 0.444563 0.456098 0.085 Uiso 1 1 calc R U . . .
C00I C 0.5344(3) 0.4656(3) 0.4206(5) 0.130(3) Uani 1 2 d S TU P . .
C00J C 0.4909(4) 0.4281(4) 0.3893(4) 0.179(4) Uani 1 1 d . U . . .
H00A H 0.506369 0.418618 0.365352 0.268 Uiso 1 1 calc R U . . .
H00D H 0.466145 0.396604 0.405177 0.268 Uiso 1 1 calc R U . . .
H00E H 0.472568 0.445381 0.377616 0.268 Uiso 1 1 calc R U . . .
O6 O 0.42874(15) 0.57126(15) 0.2991(2) 0.106(2) Uani 1 2 d S TU P . .
C10 C 0.5640(3) 0.4360(3) 0.4348(5) 0.152(4) Uani 1 2 d S TU P . .
H10A H 0.575078 0.424922 0.408884 0.229 Uiso 1 2 calc R U P . .
H10B H 0.594629 0.459458 0.452251 0.229 Uiso 0.5 1 calc R U P . .
H10C H 0.540542 0.405371 0.452251 0.229 Uiso 0.5 1 calc R U P . .

loop_
_atom_site_aniso_label
_atom_site_aniso_U_11
_atom_site_aniso_U_22
_atom_site_aniso_U_33
_atom_site_aniso_U_23
_atom_site_aniso_U_13
_atom_site_aniso_U_12
Zn01 0.0308(4) 0.0299(5) 0.0412(5) -0.0017(3) -0.00087(15) 0.0150(2)
S1 0.0677(10) 0.0677(10) 0.0779(15) 0.0144(8) -0.0144(8) 0.0051(12)
O003 0.035(2) 0.050(2) 0.073(2) -0.0062(19) -0.0099(17) 0.0068(18)
O004 0.039(2) 0.051(2) 0.080(3) -0.0081(19) -0.0196(18) 0.0097(17)
O005 0.089(3) 0.078(4) 0.071(4) 0.016(3) 0.0078(16) 0.039(2)
N006 0.053(2) 0.053(2) 0.097(4) 0.027(2) -0.027(2) -0.007(3)
C007 0.048(3) 0.048(3) 0.076(5) 0.021(2) -0.021(2) -0.004(4)
C008 0.043(3) 0.038(3) 0.074(3) -0.013(3) -0.015(3) 0.018(2)
C9 0.043(3) 0.041(3) 0.074(3) -0.002(2) -0.020(3) 0.008(2)
O00A 0.094(3) 0.094(3) 0.109(4) -0.015(2) 0.015(2) 0.030(3)
C00B 0.040(3) 0.040(3) 0.128(7) 0.025(3) -0.025(3) -0.005(4)
C00C 0.043(3) 0.038(3) 0.082(4) 0.016(3) -0.015(3) -0.003(2)
C00D 0.048(3) 0.052(3) 0.085(3) 0.021(3) -0.021(3) 0.004(2)
C00E 0.055(3) 0.050(3) 0.079(3) 0.012(3) -0.028(3) 0.002(3)
C00F 0.053(3) 0.050(3) 0.080(3) 0.005(3) -0.033(3) 0.006(3)
C00G 0.059(3) 0.059(3) 0.103(5) 0.012(3) -0.012(3) 0.007(4)
C00H 0.053(3) 0.039(3) 0.079(3) 0.025(3) -0.022(3) -0.008(3)
C00I 0.122(4) 0.122(4) 0.138(5) 0.011(3) -0.011(3) 0.057(4)
C00J 0.168(6) 0.161(6) 0.178(7) -0.024(5) -0.017(5) 0.061(5)
O6 0.085(3) 0.085(3) 0.100(4) 0.031(2) -0.031(2) 0.006(3)
C10 0.155(5) 0.155(5) 0.164(7) 0.009(4) -0.009(4) 0.090(5)

loop_
_atom_type_symbol
_atom_type_description
_atom_type_scat_dispersion_real
_atom_type_scat_dispersion_imag
_atom_type_scat_source
C C 0.0033 0.0016 'International Tables Vol C Tables 4.2.6.8 and 6.1.1.4'
H H 0.0000 0.0000 'International Tables Vol C Tables 4.2.6.8 and 6.1.1.4'
N N 0.0061 0.0033 'International Tables Vol C Tables 4.2.6.8 and 6.1.1.4'
O O 0.0106 0.0060 'International Tables Vol C Tables 4.2.6.8 and 6.1.1.4'
S S 0.1246 0.1234 'International Tables Vol C Tables 4.2.6.8 and 6.1.1.4'
Zn Zn 0.2839 1.4301 'International Tables Vol C Tables 4.2.6.8 and 6.1.1.4'

loop_
_geom_angle_atom_site_label_1
_geom_angle_atom_site_label_2
_geom_angle_atom_site_label_3
_geom_angle
_geom_angle_site_symmetry_1
_geom_angle_site_symmetry_3
_geom_angle_publ_flag
O003 Zn01 Zn01 77.05(11) 31 31 ?
O003 Zn01 Zn01 77.05(11) 16 31 ?
O003 Zn01 O003 88.3(2) 16 31 ?
O004 Zn01 Zn01 81.60(11) . 31 ?
O004 Zn01 Zn01 81.60(11) 22 31 ?
O004 Zn01 O003 88.07(15) 22 31 ?
O004 Zn01 O003 88.07(15) . 16 ?
O004 Zn01 O003 158.62(15) 22 16 ?
O004 Zn01 O003 158.62(15) . 31 ?
O004 Zn01 O004 87.7(2) . 22 ?
O005 Zn01 Zn01 174.53(18) . 31 ?
O005 Zn01 O003 99.10(16) . 31 ?
O005 Zn01 O003 99.10(16) . 16 ?
O005 Zn01 O004 102.28(16) . . ?
O005 Zn01 O004 102.28(16) . 22 ?
O00A S1 C00E 108.5(3) . 24_665 ?
O00A S1 C00E 108.5(3) . . ?
C00E S1 C00E 99.5(4) . 24_665 ?
O6 S1 O00A 118.3(5) . . ?
O6 S1 C00E 110.2(3) . 24_665 ?
O6 S1 C00E 110.2(3) . . ?
C008 O003 Zn01 130.7(3) . 31 ?
C008 O004 Zn01 124.2(3) . . ?
C00D N006 C007 117.9(3) 24_665 . ?
C00D N006 C007 117.9(3) . . ?
C00D N006 C00D 121.8(6) 24_665 . ?
C00B C007 N006 113.5(8) 6_556 . ?
C00G C007 N006 122.3(9) . . ?
C00G C007 C00B 124.3(8) . 6_556 ?
O003 C008 O004 126.4(5) . . ?
O003 C008 C9 117.5(5) . . ?
O004 C008 C9 116.1(5) . . ?
C00C C9 C008 121.3(5) . . ?
C00C C9 C00F 118.3(5) . . ?
C00F C9 C008 120.3(5) . . ?
C007 C00B H00B 117.8 19_666 . ?
C007 C00B C00G 124.3(8) 19_666 . ?
C00G C00B H00B 117.8 . . ?
C9 C00C H00C 119.0 . . ?
C9 C00C C00H 122.0(5) . . ?
C00H C00C H00C 119.0 . . ?
N006 C00D C00E 120.9(5) . . ?
N006 C00D C00H 121.3(5) . . ?
C00H C00D C00E 117.8(5) . . ?
C00D C00E S1 120.7(4) . . ?
C00D C00E C00F 119.6(5) . . ?
C00F C00E S1 119.5(4) . . ?
C9 C00F C00E 121.0(5) . . ?
C9 C00F H00F 119.5 . . ?
C00E C00F H00F 119.5 . . ?
C007 C00G C00B 111.4(8) . . ?
C007 C00G C00I 127.7(10) . . ?
C00B C00G C00I 120.9(10) . . ?
C00C C00H C00D 121.2(5) . . ?
C00C C00H H00H 119.4 . . ?
C00D C00H H00H 119.4 . . ?
C00G C00I C00J 115.5(8) . . ?
C00G C00I C00J 115.5(8) . 24_665 ?
C00G C00I C10 111.9(11) . . ?
C00J C00I C00J 101.9(12) 24_665 . ?
C00J C00I C10 105.5(9) 24_665 . ?
C00J C00I C10 105.5(9) . . ?
C00I C00J H00A 109.5 . . ?
C00I C00J H00D 109.5 . . ?
C00I C00J H00E 109.5 . . ?
H00A C00J H00D 109.5 . . ?
H00A C00J H00E 109.5 . . ?
H00D C00J H00E 109.5 . . ?
C00I C10 H10A 109.5 . . ?
C00I C10 H10B 109.5 . . ?
C00I C10 H10C 109.5 . . ?
H10A C10 H10B 109.5 . . ?
H10A C10 H10C 109.5 . . ?
H10B C10 H10C 109.5 . . ?

loop_
_geom_bond_atom_site_label_1
_geom_bond_atom_site_label_2
_geom_bond_distance
_geom_bond_site_symmetry_2
_geom_bond_publ_flag
Zn01 Zn01 2.9949(13) 31 ?
Zn01 O003 2.039(3) 31 ?
Zn01 O003 2.039(3) 16 ?
Zn01 O004 2.028(3) 22 ?
Zn01 O004 2.028(3) . ?
Zn01 O005 2.015(5) . ?
S1 O00A 1.468(7) . ?
S1 C00E 1.733(6) . ?
S1 C00E 1.733(6) 24_665 ?
S1 O6 1.436(7) . ?
O003 C008 1.237(6) . ?
O004 C008 1.276(6) . ?
N006 C007 1.472(10) . ?
N006 C00D 1.400(6) 24_665 ?
N006 C00D 1.400(6) . ?
C007 C00B 1.390(8) 6_556 ?
C007 C00G 1.354(8) . ?
C008 C9 1.504(7) . ?
C9 C00C 1.366(7) . ?
C9 C00F 1.395(7) . ?
C00B H00B 0.9400 . ?
C00B C00G 1.406(8) . ?
C00C H00C 0.9400 . ?
C00C C00H 1.379(7) . ?
C00D C00E 1.404(7) . ?
C00D C00H 1.403(7) . ?
C00E C00F 1.418(7) . ?
C00F H00F 0.9400 . ?
C00G C00I 1.506(16) . ?
C00H H00H 0.9400 . ?
C00I C00J 1.527(12) 24_665 ?
C00I C00J 1.527(12) . ?
C00I C10 1.563(18) . ?
C00J H00A 0.9700 . ?
C00J H00D 0.9700 . ?
C00J H00E 0.9700 . ?
C10 H10A 0.9700 . ?
C10 H10B 0.9700 . ?
C10 H10C 0.9700 . ?

loop_
_geom_torsion_atom_site_label_1
_geom_torsion_atom_site_label_2
_geom_torsion_atom_site_label_3
_geom_torsion_atom_site_label_4
_geom_torsion
_geom_torsion_site_symmetry_1
_geom_torsion_site_symmetry_2
_geom_torsion_site_symmetry_3
_geom_torsion_site_symmetry_4
_geom_torsion_publ_flag
Zn01 O003 C008 O004 2.9(8) 31 . . . ?
Zn01 O003 C008 C9 -177.0(3) 31 . . . ?
Zn01 O004 C008 O003 -4.6(7) . . . . ?
Zn01 O004 C008 C9 175.3(3) . . . . ?
S1 C00E C00F C9 170.3(5) . . . . ?
O003 C008 C9 C00C 7.0(8) . . . . ?
O003 C008 C9 C00F -176.1(5) . . . . ?
O004 C008 C9 C00C -172.8(5) . . . . ?
O004 C008 C9 C00F 4.0(8) . . . . ?
N006 C007 C00G C00B 180.000(3) . . . . ?
N006 C007 C00G C00I 0.000(6) . . . . ?
N006 C00D C00E S1 9.6(10) . . . . ?
N006 C00D C00E C00F -176.4(7) . . . . ?
N006 C00D C00H C00C 178.8(7) . . . . ?
C007 N006 C00D C00E -173.6(7) . . . . ?
C007 N006 C00D C00H 6.0(12) . . . . ?
C007 C00B C00G C007 0.000(5) 19_666 . . . ?
C007 C00B C00G C00I 180.000(6) 19_666 . . . ?
C007 C00G C00I C00J -59.3(9) . . . . ?
C007 C00G C00I C00J 59.3(9) . . . 24_665 ?
C007 C00G C00I C10 180.000(4) . . . . ?
C008 C9 C00C C00H 178.4(6) . . . . ?
C008 C9 C00F C00E -175.8(5) . . . . ?
C9 C00C C00H C00D -1.2(10) . . . . ?
O00A S1 C00E C00D 79.1(6) . . . . ?
O00A S1 C00E C00F -95.0(6) . . . . ?
C00B C007 C00G C00B 0.000(5) 6_556 . . . ?
C00B C007 C00G C00I 180.000(4) 6_556 . . . ?
C00B C00G C00I C00J -120.7(9) . . . 24_665 ?
C00B C00G C00I C00J 120.7(9) . . . . ?
C00B C00G C00I C10 0.000(5) . . . . ?
C00C C9 C00F C00E 1.1(9) . . . . ?
C00D N006 C007 C00B -81.1(7) . . . 6_556 ?
C00D N006 C007 C00B 81.1(7) 24_665 . . 6_556 ?
C00D N006 C007 C00G 98.9(7) . . . . ?
C00D N006 C007 C00G -98.9(7) 24_665 . . . ?
C00D N006 C00D C00E 24.8(13) 24_665 . . . ?
C00D N006 C00D C00H -155.5(6) 24_665 . . . ?
C00D C00E C00F C9 -3.9(10) . . . . ?
C00E S1 C00E C00D -34.2(8) 24_665 . . . ?
C00E S1 C00E C00F 151.7(4) 24_665 . . . ?
C00E C00D C00H C00C -1.6(10) . . . . ?
C00F C9 C00C C00H 1.4(9) . . . . ?
C00H C00D C00E S1 -170.1(5) . . . . ?
C00H C00D C00E C00F 4.0(10) . . . . ?
O6 S1 C00E C00D -150.0(6) . . . . ?
O6 S1 C00E C00F 35.9(7) . . . . ?

loop_
_smtbx_masks_void_nr
_smtbx_masks_void_average_x
_smtbx_masks_void_average_y
_smtbx_masks_void_average_z
_smtbx_masks_void_volume
_smtbx_masks_void_count_electrons
_smtbx_masks_void_content
1 -0.069 -0.180 -0.809 15568.1 1715.2 '45 C3H7NO'
